data_7019872
loop_
_publ_author_name
'Long, Li'
'Xiao, Zhiyin'
'Zampella, Giuseppe'
'Wei, Zhenhong'
'De Gioia, Luca'
'Liu, Xiaoming'

_publ_section_title
;
 The reactions of pyridinyl thioesters with triiron dodecacarbonyl: their
 novel diiron carbonyl complexes and mechanistic investigations.
;
_journal_issue 31
_journal_name_full 'Dalton transactions (Cambridge, England : 2003)'
_journal_page_first 9482
_journal_page_last 9492
_journal_paper_doi 10.1039/c2dt30798g
_journal_volume 41
_journal_year 2012
_chemical_formula_moiety 'C17 H10 Fe2 N2 O6 S'
_chemical_formula_sum 'C17 H10 Fe2 N2 O6 S'
_chemical_formula_weight 482.04
_chemical_name_systematic
;
?
;
_space_group_IT_number 56
_symmetry_cell_setting orthorhombic
_symmetry_space_group_name_Hall '-P 2ab 2ac'
_symmetry_space_group_name_H-M 'P c c n'
_atom_sites_solution_hydrogens geom
_atom_sites_solution_primary direct
_atom_sites_solution_secondary difmap
_audit_creation_method SHELXL-97
_cell_angle_alpha 90.00
_cell_angle_beta 90.00
_cell_angle_gamma 90.00
_cell_formula_units_Z 8
_cell_length_a 16.518(2)
_cell_length_b 18.976(3)
_cell_length_c 12.3490(17)
_cell_measurement_reflns_used 7815
_cell_measurement_temperature 296(2)
_cell_measurement_theta_max 25.07
_cell_measurement_theta_min 2.32
_cell_volume 3870.7(9)
_computing_cell_refinement 'SAINT, v6.0 (Bruker AXS, 2004)'
_computing_data_collection 'SMART, v6.0 (Bruker AXS, 2004)'
_computing_data_reduction 'SAINT, v6.0 (Bruker AXS, 2004)'
_computing_molecular_graphics 'ORTEP3 for Windows (Farrugia, 1997)'
_computing_publication_material 'SHELXL-97 (Sheldrick, 2008)'
_computing_structure_refinement 'SHELXL-97 (Sheldrick, 2008)'
_computing_structure_solution 'SHELXS-97 (Sheldrick, 2008)'
_diffrn_ambient_temperature 296(2)
_diffrn_measured_fraction_theta_full 0.996
_diffrn_measured_fraction_theta_max 0.996
_diffrn_measurement_device_type 'Bruker Apex-II CCD diffractometer'
_diffrn_measurement_method 'Thin slice \f & \w scans'
_diffrn_radiation_monochromator graphite
_diffrn_radiation_source 'fine-focus sealed tube'
_diffrn_radiation_type MoK\a
_diffrn_radiation_wavelength 0.71073
_diffrn_reflns_av_R_equivalents 0.0515
_diffrn_reflns_av_sigmaI/netI 0.0278
_diffrn_reflns_limit_h_max 21
_diffrn_reflns_limit_h_min -21
_diffrn_reflns_limit_k_max 25
_diffrn_reflns_limit_k_min -22
_diffrn_reflns_limit_l_max 16
_diffrn_reflns_limit_l_min -15
_diffrn_reflns_number 34515
_diffrn_reflns_theta_full 28.30
_diffrn_reflns_theta_max 28.30
_diffrn_reflns_theta_min 2.32
_exptl_absorpt_coefficient_mu 1.643
_exptl_absorpt_correction_T_max 0.663
_exptl_absorpt_correction_T_min 0.568
_exptl_absorpt_correction_type Multi-scan'
_exptl_absorpt_process_details 'SADABS, v2.10 (Sheldrick, G.M., 2003)'
_exptl_crystal_colour red
_exptl_crystal_density_diffrn 1.654
_exptl_crystal_density_method 'not measured'
_exptl_crystal_description block
_exptl_crystal_F_000 1936
_exptl_crystal_size_max 0.35
_exptl_crystal_size_mid 0.30
_exptl_crystal_size_min 0.25
_refine_diff_density_max 1.538
_refine_diff_density_min -0.614
_refine_diff_density_rms 0.083
_refine_ls_extinction_method none
_refine_ls_goodness_of_fit_ref 1.040
_refine_ls_hydrogen_treatment constr
_refine_ls_matrix_type full
_refine_ls_number_parameters 218
_refine_ls_number_reflns 4818
_refine_ls_number_restraints 0
_refine_ls_restrained_S_all 1.040
_refine_ls_R_factor_all 0.0742
_refine_ls_R_factor_gt 0.0472
_refine_ls_shift/su_max 0.001
_refine_ls_shift/su_mean 0.000
_refine_ls_structure_factor_coef Fsqd
_refine_ls_weighting_details 'calc w=1/[\s^2^(Fo^2^)+(0.0665P)^2^+4.8213P] where P=(Fo^2^+2Fc^2^)/3'
_refine_ls_weighting_scheme calc
_refine_ls_wR_factor_gt 0.1224
_refine_ls_wR_factor_ref 0.1410
_reflns_number_gt 3389
_reflns_number_total 4818
_reflns_threshold_expression >2sigma(I)
_cod_data_source_file c2dt30798g.txt
_cod_data_source_block 5
_cod_depositor_comments
;
The following automatic conversions were performed:

'_symmetry_cell_setting' value 'Orthorhombic' changed to
'orthorhombic' according to
/home/saulius/struct/CIF-dictionaries/cif_core.dic dictionary named
'cif_core.dic' version 2.4.1 from 2010-06-29.

Automatic conversion script
Id: cif_fix_values 1891 2012-01-12 08:04:46Z andrius 
;
_cod_database_code 7019872

loop_
_symmetry_equiv_pos_as_xyz
'x, y, z'
'-x+1/2, -y+1/2, z'
'-x, y+1/2, -z+1/2'
'x+1/2, -y, -z+1/2'
'-x, -y, -z'
'x-1/2, y-1/2, -z'
'x, -y-1/2, z-1/2'
'-x-1/2, y, z-1/2'

loop_
_atom_site_label
_atom_site_type_symbol
_atom_site_fract_x
_atom_site_fract_y
_atom_site_fract_z
_atom_site_U_iso_or_equiv
_atom_site_adp_type
_atom_site_occupancy
_atom_site_symmetry_multiplicity
_atom_site_calc_flag
_atom_site_refinement_flags
_atom_site_disorder_assembly
_atom_site_disorder_group
Fe1 Fe 0.92642(3) 0.53093(3) 0.81129(4) 0.04463(16) Uani 1 1 d . . .
Fe2 Fe 0.81420(3) 0.61121(3) 0.73498(4) 0.04079(15) Uani 1 1 d . . .
S1 S 0.83071(5) 0.49647(5) 0.69420(7) 0.0404(2) Uani 1 1 d . B .
C13 C 0.91022(18) 0.61883(16) 0.6392(3) 0.0351(6) Uani 1 1 d . . .
C1 C 0.9960(3) 0.4574(3) 0.8086(4) 0.0662(12) Uani 1 1 d . . .
C2 C 0.9824(3) 0.5956(3) 0.8836(4) 0.0658(12) Uani 1 1 d . . .
C3 C 0.8740(3) 0.5051(2) 0.9325(4) 0.0574(10) Uani 1 1 d . . .
C4 C 0.8445(3) 0.6912(2) 0.7981(3) 0.0569(10) Uani 1 1 d . . .
C6 C 0.7430(2) 0.6448(2) 0.6362(3) 0.0542(9) Uani 1 1 d . . .
C5 C 0.7384(2) 0.5917(2) 0.8342(3) 0.0538(9) Uani 1 1 d . . .
C14 C 0.9231(2) 0.6574(2) 0.5480(3) 0.0544(9) Uani 1 1 d . . .
H14 H 0.8841 0.6896 0.5255 0.065 Uiso 1 1 calc R . .
C15 C 0.9921(3) 0.6496(3) 0.4893(4) 0.0670(12) Uani 1 1 d . . .
H15 H 1.0003 0.6760 0.4268 0.080 Uiso 1 1 calc R . .
C16 C 1.0501(3) 0.6018(3) 0.5240(4) 0.0708(13) Uani 1 1 d . . .
H16 H 1.0974 0.5951 0.4844 0.085 Uiso 1 1 calc R . .
C17 C 1.0368(2) 0.5646(2) 0.6174(4) 0.0589(10) Uani 1 1 d . . .
H17 H 1.0757 0.5330 0.6419 0.071 Uiso 1 1 calc R . .
N2 N 0.96668(19) 0.57359(18) 0.6751(3) 0.0528(8) Uani 1 1 d . . .
O1 O 1.0397(3) 0.4116(2) 0.8069(4) 0.1063(15) Uani 1 1 d . . .
O2 O 1.0176(3) 0.6378(2) 0.9294(4) 0.1094(15) Uani 1 1 d . . .
O3 O 0.8428(2) 0.4908(2) 1.0109(3) 0.0851(11) Uani 1 1 d . . .
O4 O 0.8634(3) 0.7428(2) 0.8373(3) 0.0924(12) Uani 1 1 d . . .
O6 O 0.6985(2) 0.6673(2) 0.5760(3) 0.0845(11) Uani 1 1 d . . .
O5 O 0.6899(2) 0.5772(2) 0.8955(3) 0.0824(10) Uani 1 1 d . . .
C7 C 0.7586(2) 0.4342(2) 0.7534(4) 0.0544(9) Uani 1 1 d . . .
H7A H 0.7428 0.4492 0.8255 0.065 Uiso 1 1 calc R A 1
H7B H 0.7104 0.4307 0.7088 0.065 Uiso 1 1 calc R A 1
C8 C 0.8005(4) 0.3663(3) 0.7580(7) 0.0841(9) Uani 0.492(5) 1 d PG B 1
C9 C 0.8006(5) 0.3265(4) 0.6635(6) 0.0841(9) Uani 0.492(5) 1 d PG B 1
H9 H 0.7727 0.3423 0.6028 0.101 Uiso 0.492(5) 1 calc PR B 1
C10 C 0.8425(5) 0.2630(4) 0.6598(5) 0.0841(9) Uani 0.492(5) 1 d PG B 1
H10 H 0.8426 0.2363 0.5966 0.101 Uiso 0.492(5) 1 calc PR B 1
C11 C 0.8842(4) 0.2393(3) 0.7506(7) 0.0841(9) Uani 0.492(5) 1 d PG B 1
H11 H 0.9122 0.1968 0.7481 0.101 Uiso 0.492(5) 1 calc PR B 1
C12 C 0.8840(5) 0.2792(4) 0.8450(6) 0.0841(9) Uani 0.492(5) 1 d PG B 1
H12 H 0.9119 0.2633 0.9058 0.101 Uiso 0.492(5) 1 calc PR B 1
N1 N 0.8422(5) 0.3427(3) 0.8487(6) 0.0841(9) Uani 0.492(5) 1 d PG B 1
C8A C 0.7947(4) 0.3664(3) 0.7743(6) 0.0841(9) Uani 0.508(5) 1 d PG B 2
C9A C 0.8309(5) 0.3320(4) 0.6875(5) 0.0841(9) Uani 0.508(5) 1 d PG B 2
H9A H 0.8279 0.3513 0.6184 0.101 Uiso 0.508(5) 1 calc PR B 2
C10A C 0.8717(5) 0.2689(4) 0.7040(6) 0.0841(9) Uani 0.508(5) 1 d PG B 2
H10A H 0.8960 0.2459 0.6460 0.101 Uiso 0.508(5) 1 calc PR B 2
C11A C 0.8763(4) 0.2401(3) 0.8074(6) 0.0841(9) Uani 0.508(5) 1 d PG B 2
H11A H 0.9036 0.1978 0.8184 0.101 Uiso 0.508(5) 1 calc PR B 2
C12A C 0.8401(5) 0.2745(3) 0.8942(5) 0.0841(9) Uani 0.508(5) 1 d PG B 2
H12A H 0.8431 0.2552 0.9633 0.101 Uiso 0.508(5) 1 calc PR B 2
N1A N 0.7993(4) 0.3376(3) 0.8776(6) 0.0841(9) Uani 0.508(5) 1 d PG B 2

loop_
_atom_site_aniso_label
_atom_site_aniso_U_11
_atom_site_aniso_U_22
_atom_site_aniso_U_33
_atom_site_aniso_U_23
_atom_site_aniso_U_13
_atom_site_aniso_U_12
Fe1 0.0407(3) 0.0489(3) 0.0442(3) 0.0062(2) -0.0043(2) 0.0008(2)
Fe2 0.0404(3) 0.0415(3) 0.0405(3) -0.0045(2) -0.0005(2) 0.0049(2)
S1 0.0399(4) 0.0392(4) 0.0421(5) -0.0015(3) 0.0030(3) -0.0002(3)
C13 0.0357(15) 0.0356(16) 0.0340(16) -0.0004(13) -0.0003(12) -0.0049(12)
C1 0.056(2) 0.070(3) 0.072(3) 0.014(2) -0.004(2) 0.013(2)
C2 0.065(3) 0.074(3) 0.059(3) 0.014(2) -0.017(2) -0.010(2)
C3 0.058(2) 0.063(3) 0.051(2) 0.006(2) -0.0064(19) 0.0018(19)
C4 0.066(2) 0.053(2) 0.052(2) -0.0083(19) -0.0019(19) 0.0024(19)
C6 0.052(2) 0.054(2) 0.056(2) -0.0015(19) -0.0005(19) 0.0084(18)
C5 0.051(2) 0.055(2) 0.056(2) -0.0096(19) 0.0049(18) 0.0086(17)
C14 0.060(2) 0.056(2) 0.047(2) 0.0065(18) -0.0040(18) -0.0108(18)
C15 0.071(3) 0.078(3) 0.052(2) 0.005(2) 0.007(2) -0.022(2)
C16 0.064(3) 0.080(3) 0.068(3) -0.014(2) 0.030(2) -0.022(2)
C17 0.0423(19) 0.059(2) 0.075(3) -0.004(2) 0.0089(19) -0.0037(17)
N2 0.0471(17) 0.0526(19) 0.059(2) -0.0023(15) 0.0029(14) -0.0054(14)
O1 0.095(3) 0.101(3) 0.123(4) 0.019(3) -0.002(3) 0.047(3)
O2 0.130(3) 0.099(3) 0.099(3) 0.005(2) -0.046(3) -0.048(3)
O3 0.096(2) 0.106(3) 0.053(2) 0.0144(19) 0.0118(19) -0.006(2)
O4 0.121(3) 0.067(2) 0.090(3) -0.030(2) -0.012(2) -0.013(2)
O6 0.080(2) 0.094(3) 0.080(2) 0.009(2) -0.0240(19) 0.0218(19)
O5 0.073(2) 0.096(3) 0.078(2) -0.011(2) 0.0339(18) 0.0036(19)
C7 0.0440(19) 0.055(2) 0.064(3) 0.0031(19) 0.0084(17) -0.0103(17)
C8 0.087(2) 0.0618(15) 0.104(3) 0.0179(16) 0.0142(18) -0.0085(15)
C9 0.087(2) 0.0618(15) 0.104(3) 0.0179(16) 0.0142(18) -0.0085(15)
C10 0.087(2) 0.0618(15) 0.104(3) 0.0179(16) 0.0142(18) -0.0085(15)
C11 0.087(2) 0.0618(15) 0.104(3) 0.0179(16) 0.0142(18) -0.0085(15)
C12 0.087(2) 0.0618(15) 0.104(3) 0.0179(16) 0.0142(18) -0.0085(15)
N1 0.087(2) 0.0618(15) 0.104(3) 0.0179(16) 0.0142(18) -0.0085(15)
C8A 0.087(2) 0.0618(15) 0.104(3) 0.0179(16) 0.0142(18) -0.0085(15)
C9A 0.087(2) 0.0618(15) 0.104(3) 0.0179(16) 0.0142(18) -0.0085(15)
C10A 0.087(2) 0.0618(15) 0.104(3) 0.0179(16) 0.0142(18) -0.0085(15)
C11A 0.087(2) 0.0618(15) 0.104(3) 0.0179(16) 0.0142(18) -0.0085(15)
C12A 0.087(2) 0.0618(15) 0.104(3) 0.0179(16) 0.0142(18) -0.0085(15)
N1A 0.087(2) 0.0618(15) 0.104(3) 0.0179(16) 0.0142(18) -0.0085(15)

loop_
_atom_type_symbol
_atom_type_description
_atom_type_scat_dispersion_real
_atom_type_scat_dispersion_imag
_atom_type_scat_source
C C 0.0033 0.0016 'International Tables Vol C Tables 4.2.6.8 and 6.1.1.4'
H H 0.0000 0.0000 'International Tables Vol C Tables 4.2.6.8 and 6.1.1.4'
N N 0.0061 0.0033 'International Tables Vol C Tables 4.2.6.8 and 6.1.1.4'
O O 0.0106 0.0060 'International Tables Vol C Tables 4.2.6.8 and 6.1.1.4'
S S 0.1246 0.1234 'International Tables Vol C Tables 4.2.6.8 and 6.1.1.4'
Fe Fe 0.3463 0.8444 'International Tables Vol C Tables 4.2.6.8 and 6.1.1.4'

loop_
_geom_angle_atom_site_label_1
_geom_angle_atom_site_label_2
_geom_angle_atom_site_label_3
_geom_angle
C2 Fe1 C3 91.1(2)
C2 Fe1 C1 102.2(2)
C3 Fe1 C1 96.4(2)
C2 Fe1 N2 88.26(18)
C3 Fe1 N2 168.51(17)
C1 Fe1 N2 94.95(18)
C2 Fe1 S1 153.24(15)
C3 Fe1 S1 96.81(14)
C1 Fe1 S1 102.21(17)
N2 Fe1 S1 78.95(10)
C2 Fe1 Fe2 98.58(16)
C3 Fe1 Fe2 96.85(13)
C1 Fe1 Fe2 155.02(17)
N2 Fe1 Fe2 71.91(10)
S1 Fe1 Fe2 55.18(3)
C4 Fe2 C5 94.21(19)
C4 Fe2 C6 100.24(19)
C5 Fe2 C6 94.59(19)
C4 Fe2 C13 88.54(17)
C5 Fe2 C13 169.13(16)
C6 Fe2 C13 95.27(16)
C4 Fe2 S1 152.83(15)
C5 Fe2 S1 92.14(13)
C6 Fe2 S1 105.55(13)
C13 Fe2 S1 80.81(9)
C4 Fe2 Fe1 98.17(14)
C5 Fe2 Fe1 97.47(13)
C6 Fe2 Fe1 157.13(13)
C13 Fe2 Fe1 71.71(9)
S1 Fe2 Fe1 54.77(3)
C7 S1 Fe1 112.95(15)
C7 S1 Fe2 117.15(14)
Fe1 S1 Fe2 70.05(3)
N2 C13 C14 120.6(3)
N2 C13 Fe2 108.1(2)
C14 C13 Fe2 131.1(3)
O1 C1 Fe1 179.8(6)
O2 C2 Fe1 179.1(5)
O3 C3 Fe1 177.3(4)
O4 C4 Fe2 179.1(5)
O6 C6 Fe2 178.3(4)
O5 C5 Fe2 177.8(4)
C15 C14 C13 120.9(4)
C15 C14 H14 119.5
C13 C14 H14 119.5
C14 C15 C16 119.1(4)
C14 C15 H15 120.5
C16 C15 H15 120.5
C17 C16 C15 119.1(4)
C17 C16 H16 120.5
C15 C16 H16 120.5
C16 C17 N2 120.6(4)
C16 C17 H17 119.7
N2 C17 H17 119.7
C13 N2 C17 119.6(4)
C13 N2 Fe1 108.0(2)
C17 N2 Fe1 132.4(3)
C8A C7 C8 8.8(5)
C8A C7 S1 112.2(4)
C8 C7 S1 106.0(4)
C8A C7 H7A 102.1
C8 C7 H7A 110.5
S1 C7 H7A 110.5
C8A C7 H7B 112.4
C8 C7 H7B 110.5
S1 C7 H7B 110.5
H7A C7 H7B 108.7
C9 C8 N1 120.0
C9 C8 C7 116.6(5)
N1 C8 C7 123.4(6)
C10 C9 C8 120.0
C10 C9 H9 120.0
C8 C9 H9 120.0
C9 C10 C11 120.0
C9 C10 H10 120.0
C11 C10 H10 120.0
C12 C11 C10 120.0
C12 C11 H11 120.0
C10 C11 H11 120.0
C11 C12 N1 120.0
C11 C12 H12 120.0
N1 C12 H12 120.0
C12 N1 C8 120.0
C9A C8A N1A 120.0
C9A C8A C7 117.3(5)
N1A C8A C7 122.5(5)
C10A C9A C8A 120.0
C10A C9A H9A 120.0
C8A C9A H9A 120.0
C11A C10A C9A 120.0
C11A C10A H10A 120.0
C9A C10A H10A 120.0
C10A C11A C12A 120.0
C10A C11A H11A 120.0
C12A C11A H11A 120.0
C11A C12A N1A 120.0
C11A C12A H12A 120.0
N1A C12A H12A 120.0
C12A N1A C8A 120.0

loop_
_geom_bond_atom_site_label_1
_geom_bond_atom_site_label_2
_geom_bond_distance
Fe1 C2 1.778(5)
Fe1 C3 1.797(5)
Fe1 C1 1.808(5)
Fe1 N2 1.981(3)
Fe1 S1 2.2400(10)
Fe1 Fe2 2.5778(7)
Fe2 C4 1.778(4)
Fe2 C5 1.790(4)
Fe2 C6 1.810(4)
Fe2 C13 1.984(3)
Fe2 S1 2.2515(10)
S1 C7 1.831(4)
C13 N2 1.343(5)
C13 C14 1.359(5)
C1 O1 1.130(6)
C2 O2 1.139(6)
C3 O3 1.130(5)
C4 O4 1.137(5)
C6 O6 1.129(5)
C5 O5 1.137(5)
C14 C15 1.358(6)
C14 H14 0.9300
C15 C16 1.388(7)
C15 H15 0.9300
C16 C17 1.370(7)
C16 H16 0.9300
C17 N2 1.371(5)
C17 H17 0.9300
C7 C8A 1.441(6)
C7 C8 1.463(7)
C7 H7A 0.9700
C7 H7B 0.9700
C8 C9 1.3900
C8 N1 1.3900
C9 C10 1.3900
C9 H9 0.9300
C10 C11 1.3900
C10 H10 0.9300
C11 C12 1.3900
C11 H11 0.9300
C12 N1 1.3900
C12 H12 0.9300
C8A C9A 1.3900
C8A N1A 1.3900
C9A C10A 1.3900
C9A H9A 0.9300
C10A C11A 1.3900
C10A H10A 0.9300
C11A C12A 1.3900
C11A H11A 0.9300
C12A N1A 1.3900
C12A H12A 0.9300
